data_7040021
loop_
_publ_author_name
'Das, Siva Prasad'
'Ganguly, Rakesh'
'Li, Yongxin'
'Soo, Han Sen'

_publ_section_title
;
 Nucleophilic reactivity and electrocatalytic reduction of halogenated
 organic compounds by nickel o-phenylenedioxamidate complexes.
;
_journal_issue 34
_journal_name_full 'Dalton transactions (Cambridge, England : 2003)'
_journal_page_first 13556
_journal_page_last 13564
_journal_paper_doi 10.1039/c6dt02349e
_journal_volume 45
_journal_year 2016
_chemical_formula_sum 'C18 H27 N5 Ni O4'
_chemical_formula_weight 436.15
_space_group_crystal_system monoclinic
_space_group_IT_number 15
_space_group_name_Hall '-C 2yc'
_space_group_name_H-M_alt 'C 1 2/c 1'
_symmetry_space_group_name_Hall '-C 2yc'
_symmetry_space_group_name_H-M 'C 1 2/c 1'
_atom_sites_solution_hydrogens geom
_audit_update_record
;
2016-04-21 deposited with the CCDC.
2016-07-22 downloaded from the CCDC.
;
_cell_angle_alpha 90
_cell_angle_beta 105.855(3)
_cell_angle_gamma 90
_cell_formula_units_Z 8
_cell_length_a 25.970(3)
_cell_length_b 8.6558(7)
_cell_length_c 18.0823(17)
_cell_measurement_reflns_used 3630
_cell_measurement_temperature 103.(2)
_cell_measurement_theta_max 24.2398
_cell_measurement_theta_min 2.3417
_cell_volume 3910.1(7)
_computing_cell_refinement 'SAINT V8.34A (Bruker AXS Inc., 2013)'
_computing_data_collection 'APEX3 (Bruker AXS Inc., 2015)'
_computing_data_reduction 'SAINT V8.34A (Bruker AXS Inc., 2013)'
_computing_molecular_graphics 'XP (Bruker AXS Inc., 2015)'
_computing_publication_material 'APEX3 (Bruker AXS Inc., 2015)'
_computing_structure_refinement 'SHELXL-2014/7 (Sheldrick, 2014)'
_computing_structure_solution 'XT, VERSION 2014/4'
_diffrn_ambient_temperature 103.(2)
_diffrn_detector_area_resol_mean 8.3333
_diffrn_measured_fraction_theta_full 0.997
_diffrn_measured_fraction_theta_max 0.997
_diffrn_measurement_device_type 'CCD area detector'
_diffrn_measurement_method 'phi and omega scans'
_diffrn_radiation_monochromator graphite
_diffrn_radiation_type MoK\a
_diffrn_radiation_wavelength 0.71073
_diffrn_reflns_av_R_equivalents 0.1248
_diffrn_reflns_av_unetI/netI 0.1526
_diffrn_reflns_limit_h_max 36
_diffrn_reflns_limit_h_min -36
_diffrn_reflns_limit_k_max 12
_diffrn_reflns_limit_k_min -12
_diffrn_reflns_limit_l_max 25
_diffrn_reflns_limit_l_min -25
_diffrn_reflns_number 24374
_diffrn_reflns_theta_full 30.07
_diffrn_reflns_theta_max 30.07
_diffrn_reflns_theta_min 1.63
_diffrn_source 'fine-focus sealed tube'
_diffrn_source_type 'Bruker KappaCCD'
_exptl_absorpt_coefficient_mu 1.027
_exptl_absorpt_correction_T_max 0.98
_exptl_absorpt_correction_T_min 0.81
_exptl_absorpt_correction_type multi-scan
_exptl_absorpt_process_details
;
SADABS-2014/5 - Bruker AXS area detector scaling and absorption correction
;
_exptl_crystal_colour red
_exptl_crystal_density_diffrn 1.482
_exptl_crystal_density_method 'not measured'
_exptl_crystal_description plate
_exptl_crystal_F_000 1840
_exptl_crystal_size_max 0.400
_exptl_crystal_size_mid 0.200
_exptl_crystal_size_min 0.020
_refine_diff_density_max 1.469
_refine_diff_density_min -0.516
_refine_ls_extinction_method none
_refine_ls_goodness_of_fit_ref 0.988
_refine_ls_hydrogen_treatment constr
_refine_ls_matrix_type full
_refine_ls_number_parameters 260
_refine_ls_number_reflns 5732
_refine_ls_number_restraints 0
_refine_ls_restrained_S_all 0.988
_refine_ls_R_factor_all 0.1674
_refine_ls_R_factor_gt 0.0668
_refine_ls_shift/su_max 0.000
_refine_ls_shift/su_mean 0.000
_refine_ls_structure_factor_coef Fsqd
_refine_ls_weighting_details 'w=1/[\s^2^(Fo^2^)+(0.0712P)^2^] where P=(Fo^2^+2Fc^2^)/3'
_refine_ls_weighting_scheme calc
_refine_ls_wR_factor_gt 0.1329
_refine_ls_wR_factor_ref 0.1688
_reflns_number_gt 2854
_reflns_number_total 5732
_reflns_threshold_expression 'I > 2\s(I)'
_cod_data_source_file c6dt02349e2.cif
_cod_data_source_block I_138s
_cod_depositor_comments
;
The following automatic conversions were performed:

'_exptl_absorpt_correction_type' value 'Multi-Scan' changed to
'multi-scan' according to
/usr/data/users/saulius/crontab/automatic-downloads/rss-feeds/RSC/lib/dictionaries/cif_core.dic
dictionary named 'cif_core.dic' version 2.4.2 from 2011-04-26.

Automatic conversion script
Id: cif_fix_values 4268 2015-11-12 08:31:59Z antanas 

 Adding full bibliography for 7040020--7040023.cif.
;
_cod_original_cell_volume 3910.1(6)
_cod_database_code 7040021

loop_
_space_group_symop_operation_xyz
'x, y, z'
'-x, y, -z+1/2'
'x+1/2, y+1/2, z'
'-x+1/2, y+1/2, -z+1/2'
'-x, -y, -z'
'x, -y, z-1/2'
'-x+1/2, -y+1/2, -z'
'x+1/2, -y+1/2, z-1/2'

loop_
_atom_site_type_symbol
_atom_site_label
_atom_site_fract_x
_atom_site_fract_y
_atom_site_fract_z
_atom_site_U_iso_or_equiv
_atom_site_adp_type
_atom_site_calc_flag
_atom_site_refinement_flags_adp
_atom_site_refinement_flags_posn
_atom_site_occupancy
Ni Ni1 0.71789(2) 0.54657(6) 0.49808(3) 0.02072(16) Uani d . . 1
C C1 0.67193(17) 0.7371(5) 0.5826(2) 0.0263(10) Uani d . . 1
C C2 0.63550(17) 0.8281(5) 0.6099(3) 0.0293(10) Uani d . . 1
H H2 0.5993 0.8377 0.5805 0.035 Uiso calc U R 1
C C3 0.65348(19) 0.9026(5) 0.6800(3) 0.0325(11) Uani d . . 1
H H3 0.6292 0.9624 0.699 0.039 Uiso calc U R 1
C C4 0.70656(18) 0.8912(5) 0.7230(3) 0.0322(11) Uani d . . 1
H H4 0.7183 0.9435 0.7708 0.039 Uiso calc U R 1
C C5 0.74233(17) 0.8039(5) 0.6963(2) 0.0266(10) Uani d . . 1
H H5 0.7787 0.7961 0.7257 0.032 Uiso calc U R 1
C C6 0.72454(16) 0.7264(4) 0.6252(3) 0.0239(10) Uani d . . 1
C C7 0.80838(16) 0.6098(5) 0.6152(2) 0.0218(9) Uani d . . 1
C C8 0.82394(16) 0.5026(4) 0.5590(2) 0.0218(9) Uani d . . 1
C C9 0.91755(17) 0.4807(6) 0.6348(3) 0.0351(11) Uani d . . 1
H H9A 0.9085 0.4415 0.6812 0.042 Uiso calc U R 1
H H9B 0.9255 0.5925 0.6414 0.042 Uiso calc U R 1
C C10 0.96442(19) 0.3947(7) 0.6217(3) 0.0600(17) Uani d . . 1
H H10A 0.9545 0.2865 0.6097 0.09 Uiso calc U R 1
H H10B 0.9945 0.3997 0.6682 0.09 Uiso calc U R 1
H H10C 0.9749 0.4416 0.5787 0.09 Uiso calc U R 1
C C11 0.79902(17) 0.3505(5) 0.4450(3) 0.0322(11) Uani d . . 1
H H11A 0.8373 0.3259 0.4615 0.048 Uiso calc U R 1
H H11B 0.7903 0.3988 0.3941 0.048 Uiso calc U R 1
H H11C 0.7782 0.2553 0.4426 0.048 Uiso calc U R 1
C C12 0.67551(18) 0.3641(5) 0.3497(2) 0.0338(11) Uani d . . 1
H H12A 0.6407 0.3353 0.3151 0.051 Uiso calc U R 1
H H12B 0.6937 0.2713 0.375 0.051 Uiso calc U R 1
H H12C 0.6974 0.4132 0.3199 0.051 Uiso calc U R 1
C C13 0.61892(17) 0.5290(5) 0.3969(3) 0.0281(10) Uani d . . 1
C C14 0.61298(16) 0.6370(5) 0.4614(3) 0.0275(10) Uani d . . 1
C C15 0.45844(19) 0.4700(6) 0.3593(4) 0.0554(16) Uani d . . 1
H H15A 0.4491 0.4293 0.3067 0.083 Uiso calc U R 1
H H15B 0.4457 0.3986 0.3925 0.083 Uiso calc U R 1
H H15C 0.4974 0.4808 0.3783 0.083 Uiso calc U R 1
C C16 0.44372(18) 0.6868(7) 0.4398(3) 0.0528(16) Uani d . . 1
H H16A 0.4294 0.6155 0.4713 0.079 Uiso calc U R 1
H H16B 0.4266 0.7879 0.4385 0.079 Uiso calc U R 1
H H16C 0.4824 0.6976 0.4619 0.079 Uiso calc U R 1
C C17 0.37372(16) 0.6122(6) 0.3261(3) 0.0385(12) Uani d . . 1
H H17A 0.3661 0.5756 0.2729 0.058 Uiso calc U R 1
H H17B 0.3573 0.7138 0.3269 0.058 Uiso calc U R 1
H H17C 0.359 0.539 0.3563 0.058 Uiso calc U R 1
C C18 0.45496(17) 0.7311(5) 0.3124(3) 0.0335(11) Uani d . . 1
H H18A 0.4938 0.7385 0.334 0.05 Uiso calc U R 1
H H18B 0.4389 0.8337 0.3122 0.05 Uiso calc U R 1
H H18C 0.4469 0.6919 0.2597 0.05 Uiso calc U R 1
N N1 0.66032(13) 0.6517(4) 0.5139(2) 0.0243(8) Uani d . . 1
N N2 0.75579(12) 0.6333(4) 0.59020(19) 0.0205(7) Uani d . . 1
N N3 0.78602(13) 0.4569(4) 0.50004(19) 0.0222(7) Uani d . . 1
N N4 0.66754(13) 0.4723(4) 0.4078(2) 0.0248(8) Uani d . . 1
N N5 0.43265(13) 0.6245(4) 0.3597(2) 0.0302(9) Uani d . . 1
O O1 0.84105(11) 0.6600(3) 0.67359(17) 0.0291(7) Uani d . . 1
O O2 0.87361(11) 0.4527(3) 0.56599(16) 0.0282(7) Uani d . . 1
O O3 0.57837(13) 0.5051(4) 0.34094(19) 0.0423(9) Uani d . . 1
O O4 0.56957(12) 0.6939(4) 0.46245(19) 0.0399(8) Uani d . . 1

loop_
_atom_site_aniso_label
_atom_site_aniso_U_11
_atom_site_aniso_U_22
_atom_site_aniso_U_33
_atom_site_aniso_U_12
_atom_site_aniso_U_13
_atom_site_aniso_U_23
Ni1 0.0177(3) 0.0211(3) 0.0228(3) -0.0005(2) 0.0046(2) 0.0051(3)
C1 0.033(3) 0.022(2) 0.025(2) -0.0100(19) 0.010(2) 0.0092(19)
C2 0.023(2) 0.026(3) 0.040(3) -0.0001(18) 0.010(2) 0.008(2)
C3 0.041(3) 0.025(3) 0.040(3) 0.005(2) 0.026(2) 0.003(2)
C4 0.041(3) 0.028(3) 0.031(3) 0.000(2) 0.014(2) -0.001(2)
C5 0.026(2) 0.026(2) 0.027(3) 0.0015(18) 0.0048(19) 0.0033(19)
C6 0.030(2) 0.015(2) 0.034(3) 0.0039(17) 0.022(2) 0.0102(19)
C7 0.022(2) 0.018(2) 0.025(2) -0.0035(17) 0.0062(18) 0.0036(18)
C8 0.020(2) 0.019(2) 0.025(2) 0.0016(15) 0.0055(18) 0.0099(17)
C9 0.028(2) 0.036(3) 0.036(3) -0.002(2) -0.001(2) -0.002(2)
C10 0.028(3) 0.064(4) 0.076(5) 0.011(3) -0.007(3) -0.020(3)
C11 0.027(2) 0.036(3) 0.033(3) 0.003(2) 0.008(2) -0.001(2)
C12 0.034(3) 0.033(3) 0.029(3) -0.006(2) 0.001(2) -0.003(2)
C13 0.025(2) 0.025(2) 0.031(3) -0.0047(19) 0.0034(19) 0.006(2)
C14 0.019(2) 0.026(3) 0.036(3) -0.0041(18) 0.0047(19) 0.008(2)
C15 0.029(3) 0.032(3) 0.100(5) 0.008(2) 0.009(3) 0.018(3)
C16 0.023(3) 0.106(5) 0.029(3) -0.002(3) 0.006(2) -0.002(3)
C17 0.017(2) 0.047(3) 0.046(3) -0.005(2) 0.001(2) 0.007(3)
C18 0.028(2) 0.037(3) 0.036(3) -0.001(2) 0.008(2) 0.009(2)
N1 0.0183(17) 0.025(2) 0.029(2) 0.0018(15) 0.0058(15) 0.0076(16)
N2 0.0186(17) 0.0169(18) 0.0255(19) 0.0002(14) 0.0054(14) 0.0040(15)
N3 0.0254(17) 0.0205(18) 0.0215(17) -0.0003(16) 0.0078(14) 0.0035(17)
N4 0.0235(18) 0.023(2) 0.027(2) -0.0002(15) 0.0049(15) 0.0037(16)
N5 0.0187(18) 0.038(2) 0.032(2) 0.0020(16) 0.0044(16) 0.0104(18)
O1 0.0228(15) 0.0319(18) 0.0305(18) 0.0011(13) 0.0037(14) -0.0002(14)
O2 0.0177(14) 0.0323(17) 0.0326(17) 0.0003(13) 0.0038(12) -0.0022(15)
O3 0.0277(18) 0.055(2) 0.037(2) -0.0073(15) -0.0027(15) -0.0038(16)
O4 0.0181(16) 0.046(2) 0.052(2) -0.0001(14) 0.0033(15) 0.0004(16)

loop_
_atom_type_symbol
_atom_type_description
_atom_type_scat_dispersion_real
_atom_type_scat_dispersion_imag
_atom_type_scat_source
C C 0.0033 0.0016 'International Tables Vol C Tables 4.2.6.8 and 6.1.1.4'
H H 0.0000 0.0000 'International Tables Vol C Tables 4.2.6.8 and 6.1.1.4'
N N 0.0061 0.0033 'International Tables Vol C Tables 4.2.6.8 and 6.1.1.4'
O O 0.0106 0.0060 'International Tables Vol C Tables 4.2.6.8 and 6.1.1.4'
Ni Ni 0.3393 1.1124 'International Tables Vol C Tables 4.2.6.8 and 6.1.1.4'

loop_
_geom_angle_atom_site_label_1
_geom_angle_atom_site_label_2
_geom_angle_atom_site_label_3
_geom_angle
N1 Ni1 N2 85.08(15)
N1 Ni1 N4 84.45(15)
N2 Ni1 N4 169.41(14)
N1 Ni1 N3 168.55(15)
N2 Ni1 N3 83.49(14)
N4 Ni1 N3 106.99(15)
C6 C1 N1 113.6(4)
C6 C1 C2 119.8(4)
N1 C1 C2 126.6(4)
C3 C2 C1 119.1(4)
C2 C3 C4 120.9(4)
C5 C4 C3 120.2(4)
C4 C5 C6 119.6(4)
C1 C6 N2 113.1(4)
C1 C6 C5 120.4(4)
N2 C6 C5 126.5(4)
O1 C7 N2 129.5(4)
O1 C7 C8 122.8(4)
N2 C7 C8 107.7(4)
N3 C8 O2 118.3(4)
N3 C8 C7 117.2(4)
O2 C8 C7 124.5(4)
O2 C9 C10 105.2(4)
O3 C13 N4 127.8(4)
O3 C13 C14 118.3(4)
N4 C13 C14 113.9(4)
O4 C14 N1 128.1(4)
O4 C14 C13 122.4(4)
N1 C14 C13 109.5(4)
C14 N1 C1 127.6(4)
C14 N1 Ni1 118.1(3)
C1 N1 Ni1 114.2(3)
C7 N2 C6 126.7(4)
C7 N2 Ni1 119.2(3)
C6 N2 Ni1 114.0(3)
C8 N3 C11 119.1(4)
C8 N3 Ni1 112.3(3)
C11 N3 Ni1 128.6(3)
C13 N4 C12 116.7(4)
C13 N4 Ni1 114.0(3)
C12 N4 Ni1 129.3(3)
C18 N5 C17 109.3(3)
C18 N5 C16 109.4(4)
C17 N5 C16 109.0(3)
C18 N5 C15 107.9(4)
C17 N5 C15 110.2(4)
C16 N5 C15 111.0(4)
C8 O2 C9 122.5(3)

loop_
_geom_bond_atom_site_label_1
_geom_bond_atom_site_label_2
_geom_bond_distance
Ni1 N1 1.838(3)
Ni1 N2 1.847(3)
Ni1 N4 1.904(4)
Ni1 N3 1.924(3)
C1 C6 1.376(6)
C1 N1 1.406(5)
C1 C2 1.420(6)
C2 C3 1.384(6)
C3 C4 1.389(6)
C4 C5 1.382(6)
C5 C6 1.411(6)
C6 N2 1.411(5)
C7 O1 1.239(5)
C7 N2 1.332(5)
C7 C8 1.509(6)
C8 N3 1.300(5)
C8 O2 1.334(5)
C9 O2 1.461(5)
C9 C10 1.500(7)
C11 N3 1.461(5)
C12 N4 1.464(5)
C13 O3 1.263(5)
C13 N4 1.319(5)
C13 C14 1.535(6)
C14 O4 1.235(5)
C14 N1 1.338(5)
C15 N5 1.497(6)
C16 N5 1.496(6)
C17 N5 1.488(5)
C18 N5 1.480(5)
